data_4020308
loop_
_publ_author_name
'Paul R. Blakemore'
'Cindy C. Browder'
'Jian Hong'
'Christopher M. Lincoln'
'Pavel A. Nagornyy'
'Lonnie A. Robarge'
'Duncan J. Wardrop'
'James D. White'

_journal_name_full 'Journal of Organic Chemistry'
_journal_page_first 5449
_journal_page_last 5460
_journal_paper_doi 10.1021/jo0503862
_journal_volume 70
_journal_year 2005
_chemical_formula_sum 'C20 H38 N0 O5 Si'
_chemical_formula_weight 386.59
_space_group_IT_number 4
_symmetry_cell_setting monoclinic
_symmetry_space_group_name_Hall 'P 2yb'
_symmetry_space_group_name_H-M 'P 1 21 1'
_cell_angle_alpha 90.00
_cell_angle_beta 98.111(7)
_cell_angle_gamma 90.00
_cell_formula_units_Z 2
_cell_length_a 8.5188(7)
_cell_length_b 8.1021(8)
_cell_length_c 17.7649(13)
_cell_measurement_temperature 298(2)
_cell_volume 1213.87(18)
_diffrn_ambient_temperature 298(2)
_exptl_crystal_density_diffrn 1.058
_cod_original_sg_symbol_H-M 'P 21'
_cod_database_code 4020308

loop_
_symmetry_equiv_pos_as_xyz
'x, y, z'
'-x, y+1/2, -z'

loop_
_atom_site_label
_atom_site_type_symbol
_atom_site_fract_x
_atom_site_fract_y
_atom_site_fract_z
_atom_site_U_iso_or_equiv
_atom_site_adp_type
_atom_site_occupancy
_atom_site_symmetry_multiplicity
_atom_site_calc_flag
_atom_site_refinement_flags
_atom_site_disorder_assembly
_atom_site_disorder_group
O1 O -0.2497(7) 0.1264(6) -0.1063(3) 0.160(2) Uani 1 1 d . . .
O2 O 0.1291(5) 0.1215(3) 0.04039(15) 0.0697(10) Uani 1 1 d . . .
O3 O 0.1855(5) 0.1903(4) 0.27296(15) 0.0955(12) Uani 1 1 d . . .
O4 O 0.3557(5) 0.2397(4) -0.07734(18) 0.1092(14) Uani 1 1 d . . .
O5 O 0.3304(6) -0.0311(5) -0.0907(2) 0.1260(17) Uani 1 1 d . . .
C1 C -0.1587(8) 0.1870(6) -0.0586(3) 0.099(2) Uani 1 1 d . . .
H1A H -0.0882 0.2638 -0.0736 0.148 Uiso 1 1 calc R . .
C2 C -0.1474(7) 0.1511(6) 0.0230(3) 0.0817(17) Uani 1 1 d . . .
H2A H -0.1563 0.0328 0.0298 0.123 Uiso 1 1 calc R . .
H2B H -0.2361 0.2027 0.0426 0.123 Uiso 1 1 calc R . .
C3 C 0.0015(7) 0.2088(5) 0.0682(2) 0.0696(15) Uani 1 1 d . . .
H3A H 0.0135 0.3269 0.0587 0.104 Uiso 1 1 calc R . .
C4 C 0.0104(7) 0.1823(6) 0.1536(2) 0.0835(17) Uani 1 1 d . . .
H4A H -0.0708 0.2479 0.1726 0.125 Uiso 1 1 calc R . .
H4B H -0.0098 0.0671 0.1636 0.125 Uiso 1 1 calc R . .
C5 C 0.1707(7) 0.2304(6) 0.1944(2) 0.0789(17) Uani 1 1 d . . .
H5A H 0.1825 0.3501 0.1898 0.118 Uiso 1 1 calc R . .
C6 C 0.3051(7) 0.1468(5) 0.1600(2) 0.0741(16) Uani 1 1 d . . .
H6A H 0.2990 0.0278 0.1689 0.111 Uiso 1 1 calc R . .
C7 C 0.2819(7) 0.1760(5) 0.0741(2) 0.0661(15) Uani 1 1 d . . .
H7A H 0.2923 0.2942 0.0643 0.099 Uiso 1 1 calc R . .
C8 C 0.3978(7) 0.0823(7) 0.0341(3) 0.0829(17) Uani 1 1 d . . .
H8A H 0.5028 0.1289 0.0481 0.124 Uiso 1 1 calc R . .
H8B H 0.4011 -0.0316 0.0511 0.124 Uiso 1 1 calc R . .
C9 C 0.3573(7) 0.0860(7) -0.0507(3) 0.0871(16) Uani 1 1 d . . .
C10 C 0.3204(10) 0.2515(9) -0.1588(3) 0.146(3) Uani 1 1 d . . .
H10A H 0.4082 0.3014 -0.1786 0.220 Uiso 1 1 calc R . .
H10B H 0.2273 0.3179 -0.1722 0.220 Uiso 1 1 calc R . .
H10C H 0.3021 0.1431 -0.1800 0.220 Uiso 1 1 calc R . .
C11 C 0.4712(8) 0.2079(8) 0.1968(3) 0.109(2) Uani 1 1 d . . .
H11A H 0.4826 0.1912 0.2508 0.164 Uiso 1 1 calc R . .
H11B H 0.4818 0.3232 0.1862 0.164 Uiso 1 1 calc R . .
H11C H 0.5518 0.1470 0.1761 0.164 Uiso 1 1 calc R . .
Si Si 0.1353(3) 0.2862(2) 0.34604(7) 0.1202(9) Uani 1 1 d . A .
C211 C 0.1714(16) 0.5162(11) 0.3414(5) 0.180(4) Uani 1 1 d . . .
H211 H 0.1591 0.5582 0.3919 0.216 Uiso 1 1 calc R . .
C212 C 0.342(2) 0.5590(15) 0.3305(7) 0.243(6) Uani 1 1 d . . .
H21A H 0.3767 0.4852 0.2940 0.364 Uiso 1 1 calc R . .
H21B H 0.4098 0.5482 0.3781 0.364 Uiso 1 1 calc R . .
H21C H 0.3457 0.6705 0.3125 0.364 Uiso 1 1 calc R . .
C213 C 0.036(2) 0.5957(19) 0.2869(6) 0.352(12) Uani 1 1 d . . .
H21D H 0.0547 0.7122 0.2837 0.529 Uiso 1 1 calc R . .
H21E H -0.0628 0.5775 0.3057 0.529 Uiso 1 1 calc R . .
H21F H 0.0316 0.5471 0.2374 0.529 Uiso 1 1 calc R . .
C221 C 0.2610(16) 0.1872(15) 0.4273(3) 0.205(5) Uani 1 1 d . . .
H221 H 0.1936 0.0918 0.4339 0.246 Uiso 0.49(6) 1 calc PR A 1
H222 H 0.3555 0.2491 0.4184 0.308 Uiso 0.51(6) 1 calc PR A 2
C222 C 0.4087(16) 0.0981(15) 0.4169(3) 0.30(3) Uani 0.49(6) 1 d PR A 1
H22A H 0.4759 0.0896 0.4649 0.455 Uiso 0.49(6) 1 calc PR A 1
H22B H 0.4632 0.1574 0.3816 0.455 Uiso 0.49(6) 1 calc PR A 1
H22C H 0.3826 -0.0106 0.3974 0.455 Uiso 0.49(6) 1 calc PR A 1
C223 C 0.2526(13) 0.2758(16) 0.5057(3) 0.232(5) Uani 1 1 d . A .
H22D H 0.3175 0.2173 0.5456 0.348 Uiso 1 1 calc R . .
H22E H 0.1448 0.2770 0.5158 0.348 Uiso 1 1 calc R . .
H22F H 0.2903 0.3871 0.5035 0.348 Uiso 1 1 calc R . .
C224 C 0.331(7) 0.044(5) 0.4217(9) 0.22(2) Uani 0.51(6) 1 d P A 2
H22G H 0.4171 0.0565 0.3929 0.326 Uiso 0.51(6) 1 calc PR A 2
H22H H 0.2555 -0.0336 0.3965 0.326 Uiso 0.51(6) 1 calc PR A 2
H22I H 0.3702 0.0036 0.4716 0.326 Uiso 0.51(6) 1 calc PR A 2
C231 C -0.0866(17) 0.2457(17) 0.3478(5) 0.196(5) Uani 1 1 d . . .
H231 H -0.1424 0.2990 0.3022 0.235 Uiso 1 1 calc R A .
C232 C -0.1292(14) 0.073(2) 0.3414(6) 0.214(5) Uani 1 1 d . A .
H23A H -0.0369 0.0062 0.3568 0.321 Uiso 1 1 calc R . .
H23B H -0.1710 0.0477 0.2896 0.321 Uiso 1 1 calc R . .
H23C H -0.2080 0.0491 0.3736 0.321 Uiso 1 1 calc R . .
C233 C -0.1537(19) 0.317(3) 0.4122(8) 0.354(12) Uani 1 1 d . A .
H23D H -0.2648 0.3375 0.3975 0.531 Uiso 1 1 calc R . .
H23E H -0.1007 0.4190 0.4270 0.531 Uiso 1 1 calc R . .
H23F H -0.1394 0.2414 0.4542 0.531 Uiso 1 1 calc R . .

loop_
_atom_site_aniso_label
_atom_site_aniso_U_11
_atom_site_aniso_U_22
_atom_site_aniso_U_33
_atom_site_aniso_U_23
_atom_site_aniso_U_13
_atom_site_aniso_U_12
O1 0.203(6) 0.134(3) 0.127(3) -0.016(3) -0.033(3) -0.026(4)
O2 0.048(3) 0.0735(17) 0.0892(17) -0.0048(14) 0.0164(19) 0.003(2)
O3 0.105(4) 0.105(2) 0.0755(17) 0.0023(14) 0.0084(17) 0.013(2)
O4 0.129(4) 0.098(2) 0.101(2) -0.0008(17) 0.019(2) -0.024(2)
O5 0.159(5) 0.101(2) 0.129(3) -0.027(2) 0.057(3) -0.026(3)
C1 0.104(6) 0.087(3) 0.100(3) -0.015(3) -0.007(3) 0.006(3)
C2 0.052(5) 0.088(3) 0.107(3) -0.017(2) 0.016(3) 0.006(3)
C3 0.050(5) 0.067(2) 0.093(3) -0.006(2) 0.014(3) 0.009(3)
C4 0.084(6) 0.085(3) 0.085(3) -0.007(2) 0.023(3) 0.001(3)
C5 0.064(5) 0.091(3) 0.078(2) 0.001(2) -0.002(3) -0.006(3)
C6 0.047(5) 0.080(3) 0.098(3) 0.004(2) 0.019(3) 0.005(3)
C7 0.030(5) 0.079(2) 0.089(3) 0.004(2) 0.006(3) -0.003(3)
C8 0.050(5) 0.097(3) 0.109(3) 0.001(3) 0.036(3) 0.009(3)
C9 0.063(5) 0.092(4) 0.114(3) -0.007(3) 0.042(3) -0.013(3)
C10 0.190(9) 0.140(5) 0.108(4) 0.013(4) 0.018(4) -0.031(5)
C11 0.064(6) 0.147(5) 0.111(3) -0.005(3) -0.009(3) -0.013(4)
Si 0.130(2) 0.1443(13) 0.0826(8) -0.0143(8) 0.0038(9) 0.0377(14)
C211 0.211(13) 0.147(7) 0.169(7) -0.058(5) -0.020(8) 0.043(8)
C212 0.268(18) 0.173(9) 0.271(13) -0.073(8) -0.020(12) -0.033(11)
C213 0.55(3) 0.266(14) 0.201(9) -0.044(10) -0.086(13) 0.262(19)
C221 0.286(16) 0.220(10) 0.091(4) -0.019(5) -0.034(5) 0.099(10)
C222 0.06(2) 0.57(9) 0.26(3) 0.04(4) -0.043(17) 0.06(3)
C223 0.308(14) 0.284(12) 0.092(4) -0.017(7) -0.017(5) 0.021(12)
C224 0.31(5) 0.22(3) 0.114(12) 0.027(11) -0.001(15) 0.17(3)
C231 0.192(15) 0.252(14) 0.167(7) 0.009(8) 0.104(7) 0.070(12)
C232 0.161(13) 0.309(17) 0.187(9) 0.034(10) 0.077(7) 0.008(12)
C233 0.29(2) 0.52(3) 0.283(14) -0.168(19) 0.154(14) -0.009(19)

loop_
_geom_bond_atom_site_label_1
_geom_bond_atom_site_label_2
_geom_bond_distance
_geom_bond_site_symmetry_2
_geom_bond_publ_flag
O1 C1 1.172(6) . ?
O2 C7 1.424(6) . ?
O2 C3 1.442(5) . ?
O3 C5 1.420(5) . ?
O3 Si 1.621(4) . ?
O4 C9 1.332(7) . ?
O4 C10 1.439(6) . ?
O5 C9 1.189(6) . ?
C1 C2 1.469(6) . ?
C2 C3 1.478(7) . ?
C3 C4 1.522(6) . ?
C4 C5 1.505(7) . ?
C5 C6 1.530(7) . ?
C6 C7 1.529(6) . ?
C6 C11 1.554(7) . ?
C7 C8 1.502(7) . ?
C8 C9 1.497(7) . ?
Si C221 1.853(8) . ?
Si C211 1.892(10) . ?
Si C231 1.923(15) . ?
C211 C212 1.531(14) . ?
C211 C213 1.539(14) . ?
C221 C224 1.315(19) . ?
C221 C222 1.4854 . ?
C221 C223 1.578(11) . ?
C231 C232 1.450(17) . ?
C231 C233 1.467(13) . ?
